data_4104064
loop_
_publ_author_name
'Sunirban Das'
'Hyunuk Kim'
'Kimoon Kim'

_publ_section_title
;
 Metathesis in Single Crystal: Complete and Reversible Exchange of Metal
 Ions Constituting the Frameworks of Metal-Organic Frameworks
;
_journal_name_full 'Journal of the American Chemical Society'
_journal_page_first 3814
_journal_page_last 3815
_journal_paper_doi 10.1021/ja808995d
_journal_volume 131
_journal_year 2009
_chemical_formula_moiety 'C336 H312 O51 Pb12'
_chemical_formula_sum 'C336 H312 O51 Pb12'
_chemical_formula_weight 7652.16
_chemical_name_systematic
; 
 ? 
;
_space_group_IT_number 226
_symmetry_cell_setting cubic
_symmetry_space_group_name_Hall '-F 4a 2 3'
_symmetry_space_group_name_H-M 'F m -3 c'
_atom_sites_solution_hydrogens geom
_atom_sites_solution_primary direct
_atom_sites_solution_secondary difmap
_audit_creation_method SHELXL-97
_cell_angle_alpha 90.00
_cell_angle_beta 90.00
_cell_angle_gamma 90.00
_cell_formula_units_Z 8
_cell_length_a 48.793(6)
_cell_length_b 48.793(6)
_cell_length_c 48.793(6)
_cell_measurement_reflns_used 3208
_cell_measurement_temperature 298(2)
_cell_measurement_theta_max 29.27
_cell_measurement_theta_min 2.11
_cell_volume 116164(2)
_computing_cell_refinement 'DENZO (Z. Otwinowski and W. Minor, 1997)'
_computing_data_collection 'ADSC Quantum software'
_computing_data_reduction 'HKL2000 (Z. Otwinowski and W. Minor, 1997)'
_computing_structure_refinement 'SHELXL-97 (Sheldrick, 1997)'
_computing_structure_solution 'SHELXS-97 (Sheldrick, 1990)'
_diffrn_ambient_temperature 298(2)
_diffrn_measured_fraction_theta_full 0.939
_diffrn_measured_fraction_theta_max 0.939
_diffrn_measurement_device_type 'ADSC Quantum 210'
_diffrn_measurement_method \w-scan
_diffrn_radiation_monochromator 'Si (111)'
_diffrn_radiation_source 'PAL 4A MXW Beamline'
_diffrn_radiation_type synchrotron
_diffrn_radiation_wavelength 0.90001
_diffrn_reflns_av_R_equivalents 0.0316
_diffrn_reflns_av_sigmaI/netI 0.0130
_diffrn_reflns_limit_h_max 36
_diffrn_reflns_limit_h_min -53
_diffrn_reflns_limit_k_max 46
_diffrn_reflns_limit_k_min -46
_diffrn_reflns_limit_l_max 53
_diffrn_reflns_limit_l_min -35
_diffrn_reflns_number 55468
_diffrn_reflns_theta_full 29.27
_diffrn_reflns_theta_max 29.27
_diffrn_reflns_theta_min 2.11
_exptl_absorpt_coefficient_mu 4.044
_exptl_absorpt_correction_T_max 0.7934
_exptl_absorpt_correction_T_min 0.6879
_exptl_absorpt_correction_type multi-scan
_exptl_absorpt_process_details HKL2000
_exptl_crystal_colour colorless
_exptl_crystal_density_diffrn 0.875
_exptl_crystal_density_method 'not measured'
_exptl_crystal_description block
_exptl_crystal_F_000 29760
_exptl_crystal_size_max 0.10
_exptl_crystal_size_mid 0.10
_exptl_crystal_size_min 0.06
_refine_diff_density_max 1.335
_refine_diff_density_min -1.187
_refine_diff_density_rms 0.068
_refine_ls_extinction_coef 0.000029(3)
_refine_ls_extinction_expression Fc^*^=kFc[1+0.001xFc^2^\l^3^/sin(2\q)]^-1/4^
_refine_ls_extinction_method SHELXL
_refine_ls_goodness_of_fit_ref 1.050
_refine_ls_hydrogen_treatment constr
_refine_ls_matrix_type full
_refine_ls_number_parameters 156
_refine_ls_number_reflns 3208
_refine_ls_number_restraints 0
_refine_ls_restrained_S_all 1.050
_refine_ls_R_factor_all 0.0824
_refine_ls_R_factor_gt 0.0669
_refine_ls_shift/su_max 0.000
_refine_ls_shift/su_mean 0.000
_refine_ls_structure_factor_coef Fsqd
_refine_ls_weighting_details 'calc w=1/[\s^2^(Fo^2^)+(0.0928P)^2^+1205.5813P] where P=(Fo^2^+2Fc^2^)/3'
_refine_ls_weighting_scheme calc
_refine_ls_wR_factor_gt 0.1801
_refine_ls_wR_factor_ref 0.1938
_reflns_number_gt 2572
_reflns_number_total 3208
_reflns_threshold_expression >2sigma(I)
_cod_data_source_file ja808995d_si_002_11.cif
_cod_data_source_block 1-12h
_cod_depositor_comments
;

2021-08-28
Z value and formula fixed to values more according to usual
chemical conventions.                 miguel
;
_cod_original_formula_sum 'C28 H26 O4.25 Pb'
_cod_original_formula_weight 637.68
_cod_original_formula_moiety 'C28 H26 O4.25 Pb'
_cod_original_formula_units_Z 96
_cod_original_cell_volume 116163(23)
_cod_database_code 4104064

loop_
_symmetry_equiv_pos_as_xyz
'x, y, z'
'-x, -y, z'
'-x, y, -z'
'x, -y, -z'
'z, x, y'
'z, -x, -y'
'-z, -x, y'
'-z, x, -y'
'y, z, x'
'-y, z, -x'
'y, -z, -x'
'-y, -z, x'
'y+1/2, x+1/2, -z+1/2'
'-y+1/2, -x+1/2, -z+1/2'
'y+1/2, -x+1/2, z+1/2'
'-y+1/2, x+1/2, z+1/2'
'x+1/2, z+1/2, -y+1/2'
'-x+1/2, z+1/2, y+1/2'
'-x+1/2, -z+1/2, -y+1/2'
'x+1/2, -z+1/2, y+1/2'
'z+1/2, y+1/2, -x+1/2'
'z+1/2, -y+1/2, x+1/2'
'-z+1/2, y+1/2, x+1/2'
'-z+1/2, -y+1/2, -x+1/2'
'x, y+1/2, z+1/2'
'-x, -y+1/2, z+1/2'
'-x, y+1/2, -z+1/2'
'x, -y+1/2, -z+1/2'
'z, x+1/2, y+1/2'
'z, -x+1/2, -y+1/2'
'-z, -x+1/2, y+1/2'
'-z, x+1/2, -y+1/2'
'y, z+1/2, x+1/2'
'-y, z+1/2, -x+1/2'
'y, -z+1/2, -x+1/2'
'-y, -z+1/2, x+1/2'
'y+1/2, x+1, -z+1'
'-y+1/2, -x+1, -z+1'
'y+1/2, -x+1, z+1'
'-y+1/2, x+1, z+1'
'x+1/2, z+1, -y+1'
'-x+1/2, z+1, y+1'
'-x+1/2, -z+1, -y+1'
'x+1/2, -z+1, y+1'
'z+1/2, y+1, -x+1'
'z+1/2, -y+1, x+1'
'-z+1/2, y+1, x+1'
'-z+1/2, -y+1, -x+1'
'x+1/2, y, z+1/2'
'-x+1/2, -y, z+1/2'
'-x+1/2, y, -z+1/2'
'x+1/2, -y, -z+1/2'
'z+1/2, x, y+1/2'
'z+1/2, -x, -y+1/2'
'-z+1/2, -x, y+1/2'
'-z+1/2, x, -y+1/2'
'y+1/2, z, x+1/2'
'-y+1/2, z, -x+1/2'
'y+1/2, -z, -x+1/2'
'-y+1/2, -z, x+1/2'
'y+1, x+1/2, -z+1'
'-y+1, -x+1/2, -z+1'
'y+1, -x+1/2, z+1'
'-y+1, x+1/2, z+1'
'x+1, z+1/2, -y+1'
'-x+1, z+1/2, y+1'
'-x+1, -z+1/2, -y+1'
'x+1, -z+1/2, y+1'
'z+1, y+1/2, -x+1'
'z+1, -y+1/2, x+1'
'-z+1, y+1/2, x+1'
'-z+1, -y+1/2, -x+1'
'x+1/2, y+1/2, z'
'-x+1/2, -y+1/2, z'
'-x+1/2, y+1/2, -z'
'x+1/2, -y+1/2, -z'
'z+1/2, x+1/2, y'
'z+1/2, -x+1/2, -y'
'-z+1/2, -x+1/2, y'
'-z+1/2, x+1/2, -y'
'y+1/2, z+1/2, x'
'-y+1/2, z+1/2, -x'
'y+1/2, -z+1/2, -x'
'-y+1/2, -z+1/2, x'
'y+1, x+1, -z+1/2'
'-y+1, -x+1, -z+1/2'
'y+1, -x+1, z+1/2'
'-y+1, x+1, z+1/2'
'x+1, z+1, -y+1/2'
'-x+1, z+1, y+1/2'
'-x+1, -z+1, -y+1/2'
'x+1, -z+1, y+1/2'
'z+1, y+1, -x+1/2'
'z+1, -y+1, x+1/2'
'-z+1, y+1, x+1/2'
'-z+1, -y+1, -x+1/2'
'-x, -y, -z'
'x, y, -z'
'x, -y, z'
'-x, y, z'
'-z, -x, -y'
'-z, x, y'
'z, x, -y'
'z, -x, y'
'-y, -z, -x'
'y, -z, x'
'-y, z, x'
'y, z, -x'
'-y-1/2, -x-1/2, z-1/2'
'y-1/2, x-1/2, z-1/2'
'-y-1/2, x-1/2, -z-1/2'
'y-1/2, -x-1/2, -z-1/2'
'-x-1/2, -z-1/2, y-1/2'
'x-1/2, -z-1/2, -y-1/2'
'x-1/2, z-1/2, y-1/2'
'-x-1/2, z-1/2, -y-1/2'
'-z-1/2, -y-1/2, x-1/2'
'-z-1/2, y-1/2, -x-1/2'
'z-1/2, -y-1/2, -x-1/2'
'z-1/2, y-1/2, x-1/2'
'-x, -y+1/2, -z+1/2'
'x, y+1/2, -z+1/2'
'x, -y+1/2, z+1/2'
'-x, y+1/2, z+1/2'
'-z, -x+1/2, -y+1/2'
'-z, x+1/2, y+1/2'
'z, x+1/2, -y+1/2'
'z, -x+1/2, y+1/2'
'-y, -z+1/2, -x+1/2'
'y, -z+1/2, x+1/2'
'-y, z+1/2, x+1/2'
'y, z+1/2, -x+1/2'
'-y-1/2, -x, z'
'y-1/2, x, z'
'-y-1/2, x, -z'
'y-1/2, -x, -z'
'-x-1/2, -z, y'
'x-1/2, -z, -y'
'x-1/2, z, y'
'-x-1/2, z, -y'
'-z-1/2, -y, x'
'-z-1/2, y, -x'
'z-1/2, -y, -x'
'z-1/2, y, x'
'-x+1/2, -y, -z+1/2'
'x+1/2, y, -z+1/2'
'x+1/2, -y, z+1/2'
'-x+1/2, y, z+1/2'
'-z+1/2, -x, -y+1/2'
'-z+1/2, x, y+1/2'
'z+1/2, x, -y+1/2'
'z+1/2, -x, y+1/2'
'-y+1/2, -z, -x+1/2'
'y+1/2, -z, x+1/2'
'-y+1/2, z, x+1/2'
'y+1/2, z, -x+1/2'
'-y, -x-1/2, z'
'y, x-1/2, z'
'-y, x-1/2, -z'
'y, -x-1/2, -z'
'-x, -z-1/2, y'
'x, -z-1/2, -y'
'x, z-1/2, y'
'-x, z-1/2, -y'
'-z, -y-1/2, x'
'-z, y-1/2, -x'
'z, -y-1/2, -x'
'z, y-1/2, x'
'-x+1/2, -y+1/2, -z'
'x+1/2, y+1/2, -z'
'x+1/2, -y+1/2, z'
'-x+1/2, y+1/2, z'
'-z+1/2, -x+1/2, -y'
'-z+1/2, x+1/2, y'
'z+1/2, x+1/2, -y'
'z+1/2, -x+1/2, y'
'-y+1/2, -z+1/2, -x'
'y+1/2, -z+1/2, x'
'-y+1/2, z+1/2, x'
'y+1/2, z+1/2, -x'
'-y, -x, z-1/2'
'y, x, z-1/2'
'-y, x, -z-1/2'
'y, -x, -z-1/2'
'-x, -z, y-1/2'
'x, -z, -y-1/2'
'x, z, y-1/2'
'-x, z, -y-1/2'
'-z, -y, x-1/2'
'-z, y, -x-1/2'
'z, -y, -x-1/2'
'z, y, x-1/2'

loop_
_atom_site_label
_atom_site_type_symbol
_atom_site_fract_x
_atom_site_fract_y
_atom_site_fract_z
_atom_site_U_iso_or_equiv
_atom_site_adp_type
_atom_site_occupancy
_atom_site_symmetry_multiplicity
_atom_site_calc_flag
_atom_site_refinement_flags
Pb1 Pb 0.222444(14) 1.0000 0.193721(17) 0.1350(5) Uani 1 2 d S
O1 O 0.26176(15) 0.96952(13) 0.19861(16) 0.131(2) Uani 1 1 d .
O2 O 0.23869(16) 0.96610(14) 0.16067(17) 0.145(3) Uani 1 1 d .
O3 O 0.2500 1.0000 0.2500 0.115(5) Uani 1 8 d S
C1 C 0.2577(2) 0.95860(18) 0.1758(3) 0.115(3) Uani 1 1 d .
C2 C 0.27590(18) 0.93564(17) 0.1661(2) 0.104(3) Uani 1 1 d .
C3 C 0.2977(2) 0.92772(18) 0.1825(2) 0.116(3) Uani 1 1 d .
H3 H 0.3013 0.9367 0.1989 0.140 Uiso 1 1 calc R
C4 C 0.31435(17) 0.90565(18) 0.1738(2) 0.107(3) Uani 1 1 d .
C5 C 0.30869(17) 0.89183(17) 0.14954(19) 0.104(2) Uani 1 1 d .
C6 C 0.28670(19) 0.90074(19) 0.1338(2) 0.117(3) Uani 1 1 d .
H6 H 0.2825 0.8917 0.1175 0.140 Uiso 1 1 calc R
C7 C 0.27112(18) 0.92257(19) 0.1417(2) 0.114(3) Uani 1 1 d .
H7 H 0.2571 0.9287 0.1304 0.136 Uiso 1 1 calc R
C8 C 0.3400(2) 0.8953(2) 0.1872(2) 0.116(3) Uani 1 1 d .
C9 C 0.34777(18) 0.87201(17) 0.16844(18) 0.103(3) Uani 1 1 d .
C10 C 0.32905(17) 0.86934(17) 0.14657(17) 0.100(2) Uani 1 1 d .
C11 C 0.3618(3) 0.9194(3) 0.1867(3) 0.161(5) Uani 1 1 d .
H11A H 0.3548 0.9347 0.1973 0.193 Uiso 1 1 calc R
H11B H 0.3785 0.9131 0.1955 0.193 Uiso 1 1 calc R
C12 C 0.3691(3) 0.9299(3) 0.1576(4) 0.216(7) Uani 1 1 d .
H12A H 0.3734 0.9146 0.1460 0.324 Uiso 1 1 calc R
H12B H 0.3847 0.9419 0.1587 0.324 Uiso 1 1 calc R
H12C H 0.3538 0.9397 0.1501 0.324 Uiso 1 1 calc R
C13 C 0.3325(3) 0.8849(3) 0.2167(3) 0.154(5) Uani 1 1 d .
H13A H 0.3492 0.8786 0.2256 0.185 Uiso 1 1 calc R
H13B H 0.3256 0.9002 0.2273 0.185 Uiso 1 1 calc R
C14 C 0.3115(3) 0.8618(3) 0.2180(3) 0.188(6) Uani 1 1 d .
H14A H 0.2946 0.8679 0.2101 0.282 Uiso 1 1 calc R
H14B H 0.3085 0.8567 0.2368 0.282 Uiso 1 1 calc R
H14C H 0.3182 0.8463 0.2080 0.282 Uiso 1 1 calc R

loop_
_atom_site_aniso_label
_atom_site_aniso_U_11
_atom_site_aniso_U_22
_atom_site_aniso_U_33
_atom_site_aniso_U_23
_atom_site_aniso_U_13
_atom_site_aniso_U_12
Pb1 0.1289(6) 0.0767(4) 0.1992(8) 0.000 0.0544(5) 0.000
O1 0.138(6) 0.090(4) 0.165(6) -0.027(4) 0.009(5) 0.003(4)
O2 0.126(5) 0.112(5) 0.196(7) -0.028(5) -0.022(5) 0.030(4)
O3 0.103(7) 0.141(14) 0.103(7) 0.000 0.000 0.000
C1 0.104(7) 0.081(6) 0.160(9) -0.013(6) 0.004(7) 0.002(5)
C2 0.091(6) 0.077(5) 0.145(8) 0.001(5) -0.001(5) 0.001(4)
C3 0.116(7) 0.090(6) 0.143(8) -0.031(5) -0.007(6) 0.000(5)
C4 0.096(6) 0.097(6) 0.129(7) -0.022(5) -0.023(5) 0.011(5)
C5 0.105(6) 0.093(5) 0.113(6) -0.017(5) -0.024(5) 0.012(5)
C6 0.112(6) 0.116(7) 0.123(7) -0.024(6) -0.026(6) 0.027(6)
C7 0.105(6) 0.105(6) 0.131(7) -0.017(6) -0.025(5) 0.022(5)
C8 0.117(7) 0.106(6) 0.124(8) -0.038(6) -0.033(6) 0.019(5)
C9 0.103(6) 0.098(6) 0.109(6) -0.022(5) -0.022(5) 0.021(5)
C10 0.099(6) 0.096(6) 0.105(6) -0.016(5) -0.023(5) 0.019(5)
C11 0.140(10) 0.134(9) 0.209(14) -0.033(9) -0.061(10) 0.013(8)
C12 0.187(15) 0.199(15) 0.26(2) 0.010(15) -0.006(14) -0.048(12)
C13 0.163(11) 0.156(11) 0.142(10) -0.054(9) -0.027(8) 0.043(9)
C14 0.222(16) 0.186(15) 0.156(12) -0.004(10) 0.019(11) 0.022(12)

loop_
_atom_type_symbol
_atom_type_description
_atom_type_scat_dispersion_real
_atom_type_scat_dispersion_imag
_atom_type_scat_source
C C -0.0020 0.0028 'International Tables Vol C Tables 4.2.6.8 and 6.1.1.4'
H H 0.0000 0.0000 'International Tables Vol C Tables 4.2.6.8 and 6.1.1.4'
O O -0.0042 0.0102 'International Tables Vol C Tables 4.2.6.8 and 6.1.1.4'
Pb Pb -8.3742 9.2370 'International Tables Vol C Tables 4.2.6.8 and 6.1.1.4'

loop_
_geom_angle_atom_site_label_1
_geom_angle_atom_site_label_2
_geom_angle_atom_site_label_3
_geom_angle
_geom_angle_site_symmetry_1
_geom_angle_site_symmetry_3
O1 Pb1 O1 75.2(3) . 99_575
O1 Pb1 O2 52.9(2) . .
O1 Pb1 O2 102.9(3) 99_575 .
O1 Pb1 O2 102.9(3) . 99_575
O1 Pb1 O2 52.9(2) 99_575 99_575
O2 Pb1 O2 85.3(4) . 99_575
O1 Pb1 C1 26.5(3) . .
O1 Pb1 C1 89.2(3) 99_575 .
O2 Pb1 C1 26.3(3) . .
O2 Pb1 C1 94.7(3) 99_575 .
O1 Pb1 C1 89.2(3) . 99_575
O1 Pb1 C1 26.5(3) 99_575 99_575
O2 Pb1 C1 94.8(3) . 99_575
O2 Pb1 C1 26.3(3) 99_575 99_575
C1 Pb1 C1 92.6(4) . 99_575
C1 O1 Pb1 92.8(6) . .
C1 O2 Pb1 92.9(7) . .
O2 C1 O1 121.4(9) . .
O2 C1 C2 118.3(11) . .
O1 C1 C2 120.3(10) . .
O2 C1 Pb1 60.8(5) . .
O1 C1 Pb1 60.6(5) . .
C2 C1 Pb1 178.0(7) . .
C7 C2 C3 120.2(8) . .
C7 C2 C1 121.2(9) . .
C3 C2 C1 118.6(10) . .
C2 C3 C4 118.7(9) . .
C5 C4 C3 120.7(8) . .
C5 C4 C8 111.9(8) . .
C3 C4 C8 127.3(8) . .
C6 C5 C4 118.2(8) . .
C6 C5 C10 133.8(8) . .
C4 C5 C10 107.9(7) . .
C7 C6 C5 121.2(9) . .
C6 C7 C2 121.0(8) . .
C4 C8 C9 101.5(7) . .
C4 C8 C13 108.4(9) . .
C9 C8 C13 111.6(9) . .
C4 C8 C11 107.8(9) . .
C9 C8 C11 112.4(10) . .
C13 C8 C11 114.2(9) . .
C10 C9 C10 119.7(9) 59_465 .
C10 C9 C8 128.9(8) 59_465 .
C10 C9 C8 111.4(7) . .
C9 C10 C9 120.3(9) 80_556 .
C9 C10 C5 132.8(8) 80_556 .
C9 C10 C5 106.9(7) . .
C12 C11 C8 114.3(11) . .
C14 C13 C8 115.6(10) . .

loop_
_geom_bond_atom_site_label_1
_geom_bond_atom_site_label_2
_geom_bond_distance
_geom_bond_site_symmetry_2
Pb1 O1 2.439(7) .
Pb1 O1 2.439(7) 99_575
Pb1 O2 2.442(7) .
Pb1 O2 2.442(7) 99_575
Pb1 C1 2.795(10) .
Pb1 C1 2.795(10) 99_575
O1 C1 1.250(12) .
O2 C1 1.242(12) .
C1 C2 1.504(13) .
C2 C7 1.371(13) .
C2 C3 1.385(12) .
C3 C4 1.415(12) .
C4 C5 1.391(12) .
C4 C8 1.497(12) .
C5 C6 1.390(11) .
C5 C10 1.487(11) .
C6 C7 1.364(12) .
C8 C9 1.508(12) .
C8 C13 1.574(16) .
C8 C11 1.588(16) .
C9 C10 1.394(11) 59_465
C9 C10 1.411(10) .
C10 C9 1.394(11) 80_556
C11 C12 1.548(17) .
C13 C14 1.524(17) .
